data_4071243
loop_
_publ_author_name
'Mizuta, Tsutomu'
'Aotani, Tomoyuki'
'Imamura, Yuki'
'Kubo, Kazuyuki'
'Miyoshi, Katsuhiko'

_publ_section_title
;
 Structure and Properties of the Macrocyclic Tridentate
 Ferrocenylphosphine Ligand (&#x2212;PhPC5H4FeC5H4&#x2212;)3
;
_journal_issue 11
_journal_name_full Organometallics
_journal_page_first 2457
_journal_paper_doi 10.1021/om800057w
_journal_volume 27
_journal_year 2008
_chemical_formula_sum 'C49 H40 Cl3 Fe3 P3'
_chemical_formula_weight 995.62
_chemical_name_systematic
; 
 ? 
;
_space_group_IT_number 2
_symmetry_space_group_name_Hall '-P 1'
_symmetry_space_group_name_H-M 'P -1'
_atom_sites_solution_hydrogens geom
_atom_sites_solution_primary direct
_atom_sites_solution_secondary difmap
_audit_creation_method SHELXL-97
_cell_angle_alpha 94.816(2)
_cell_angle_beta 95.710(2)
_cell_angle_gamma 118.7120(10)
_cell_formula_units_Z 2
_cell_length_a 12.6200(4)
_cell_length_b 13.0130(5)
_cell_length_c 14.9790(6)
_cell_measurement_temperature 200(2)
_cell_volume 2122.14(14)
_computing_structure_refinement 'SHELXL-97 (Sheldrick, 1997)'
_computing_structure_solution 'SHELXS-97 (Sheldrick, 1990)'
_diffrn_ambient_temperature 200(2)
_diffrn_detector_area_resol_mean 10.0
_diffrn_measured_fraction_theta_full 0.889
_diffrn_measured_fraction_theta_max 0.889
_diffrn_measurement_device_type 'Mac Science DIP2030 Imaging Plate'
_diffrn_radiation_monochromator graphite
_diffrn_radiation_source 'fine-focus sealed tube'
_diffrn_radiation_type MoK\a
_diffrn_radiation_wavelength 0.71069
_diffrn_reflns_av_R_equivalents 0.0000
_diffrn_reflns_av_sigmaI/netI 0.0569
_diffrn_reflns_limit_h_max 16
_diffrn_reflns_limit_h_min 0
_diffrn_reflns_limit_k_max 15
_diffrn_reflns_limit_k_min -17
_diffrn_reflns_limit_l_max 19
_diffrn_reflns_limit_l_min -19
_diffrn_reflns_number 9073
_diffrn_reflns_theta_full 27.95
_diffrn_reflns_theta_max 27.95
_diffrn_reflns_theta_min 2.29
_exptl_absorpt_coefficient_mu 1.350
_exptl_absorpt_correction_type none
_exptl_crystal_colour yellow
_exptl_crystal_density_diffrn 1.558
_exptl_crystal_density_method 'not measured'
_exptl_crystal_F_000 1016
_exptl_crystal_size_max 0.20
_exptl_crystal_size_mid 0.20
_exptl_crystal_size_min 0.20
_refine_diff_density_max 0.794
_refine_diff_density_min -0.836
_refine_diff_density_rms 0.136
_refine_ls_extinction_coef 0.0034(6)
_refine_ls_extinction_expression Fc^*^=kFc[1+0.001xFc^2^\l^3^/sin(2\q)]^-1/4^
_refine_ls_extinction_method SHELXL
_refine_ls_goodness_of_fit_ref 1.089
_refine_ls_hydrogen_treatment mixed
_refine_ls_matrix_type full
_refine_ls_number_parameters 555
_refine_ls_number_reflns 9073
_refine_ls_number_restraints 0
_refine_ls_restrained_S_all 1.089
_refine_ls_R_factor_all 0.0989
_refine_ls_R_factor_gt 0.0645
_refine_ls_shift/su_max 0.001
_refine_ls_shift/su_mean 0.000
_refine_ls_structure_factor_coef Fsqd
_refine_ls_weighting_details 'calc w=1/[\s^2^(Fo^2^)+(0.0528P)^2^+11.8521P] where P=(Fo^2^+2Fc^2^)/3'
_refine_ls_weighting_scheme calc
_refine_ls_wR_factor_gt 0.1498
_refine_ls_wR_factor_ref 0.1730
_reflns_number_gt 6405
_reflns_number_total 9073
_reflns_threshold_expression >2sigma(I)
_cod_data_source_file om800057w-file009.cif
_cod_data_source_block 3a
_cod_database_code 4071243

loop_
_symmetry_equiv_pos_as_xyz
'x, y, z'
'-x, -y, -z'

loop_
_atom_site_label
_atom_site_type_symbol
_atom_site_fract_x
_atom_site_fract_y
_atom_site_fract_z
_atom_site_U_iso_or_equiv
_atom_site_adp_type
_atom_site_occupancy
_atom_site_symmetry_multiplicity
_atom_site_calc_flag
_atom_site_refinement_flags
_atom_site_disorder_assembly
_atom_site_disorder_group
Fe1 Fe 1.05548(7) 0.69149(7) 0.89962(5) 0.02352(19) Uani 1 1 d . . .
Fe2 Fe 0.59818(7) 0.71454(6) 0.84438(5) 0.02153(18) Uani 1 1 d . . .
Fe3 Fe 1.10054(7) 1.10177(6) 0.75567(5) 0.02308(19) Uani 1 1 d . . .
P1 P 1.10533(12) 0.84776(12) 0.72079(10) 0.0254(3) Uani 1 1 d . . .
P2 P 0.75223(12) 0.55433(12) 0.78901(9) 0.0232(3) Uani 1 1 d . . .
P3 P 0.81982(12) 0.84772(12) 0.71417(9) 0.0230(3) Uani 1 1 d . . .
C1 C 1.1495(5) 0.7681(5) 0.7967(4) 0.0263(11) Uani 1 1 d . . .
C2 C 1.2314(5) 0.8067(5) 0.8820(4) 0.0337(13) Uani 1 1 d . . .
H1 H 1.2807 0.8862 0.9115 0.040 Uiso 1 1 calc R . .
C3 C 1.2246(6) 0.7034(6) 0.9140(5) 0.0433(16) Uani 1 1 d . . .
H2 H 1.2693 0.7027 0.9687 0.052 Uiso 1 1 calc R . .
C4 C 1.1410(6) 0.6031(6) 0.8513(5) 0.0404(16) Uani 1 1 d . . .
H3 H 1.1202 0.5235 0.8560 0.048 Uiso 1 1 calc R . .
C5 C 1.0928(6) 0.6410(5) 0.7794(4) 0.0314(12) Uani 1 1 d . . .
H4 H 1.0332 0.5909 0.7285 0.038 Uiso 1 1 calc R . .
C6 C 0.8686(5) 0.6273(5) 0.8902(4) 0.0245(11) Uani 1 1 d . . .
C7 C 0.9365(5) 0.7536(5) 0.9140(4) 0.0248(11) Uani 1 1 d . . .
H5 H 0.9287 0.8088 0.8800 0.030 Uiso 1 1 calc R . .
C8 C 1.0172(5) 0.7828(5) 0.9966(4) 0.0290(12) Uani 1 1 d . . .
H6 H 1.0725 0.8604 1.0276 0.035 Uiso 1 1 calc R . .
C9 C 1.0002(5) 0.6741(5) 1.0246(4) 0.0312(12) Uani 1 1 d . . .
H7 H 1.0425 0.6669 1.0777 0.037 Uiso 1 1 calc R . .
C10 C 0.9094(5) 0.5788(5) 0.9593(4) 0.0249(11) Uani 1 1 d . . .
H8 H 0.8805 0.4969 0.9612 0.030 Uiso 1 1 calc R . .
C11 C 0.6280(5) 0.5695(4) 0.8292(4) 0.0240(11) Uani 1 1 d . . .
C12 C 0.6140(5) 0.5968(5) 0.9208(4) 0.0273(11) Uani 1 1 d . . .
H9 H 0.6731 0.6176 0.9733 0.033 Uiso 1 1 calc R . .
C13 C 0.4967(6) 0.5874(5) 0.9193(4) 0.0338(13) Uani 1 1 d . . .
H10 H 0.4637 0.6000 0.9707 0.041 Uiso 1 1 calc R . .
C14 C 0.4376(5) 0.5561(5) 0.8281(5) 0.0364(14) Uani 1 1 d . . .
H11 H 0.3580 0.5437 0.8076 0.044 Uiso 1 1 calc R . .
C15 C 0.5186(5) 0.5466(5) 0.7726(4) 0.0277(11) Uani 1 1 d . . .
H12 H 0.5026 0.5280 0.7083 0.033 Uiso 1 1 calc R . .
C16 C 0.7165(5) 0.8584(4) 0.7865(4) 0.0243(11) Uani 1 1 d . . .
C17 C 0.7429(5) 0.8834(5) 0.8835(4) 0.0258(11) Uani 1 1 d . . .
H13 H 0.8185 0.9037 0.9195 0.031 Uiso 1 1 calc R . .
C18 C 0.6372(6) 0.8728(5) 0.9170(4) 0.0316(12) Uani 1 1 d . . .
H14 H 0.6301 0.8856 0.9789 0.038 Uiso 1 1 calc R . .
C19 C 0.5441(6) 0.8397(5) 0.8414(4) 0.0348(14) Uani 1 1 d . . .
H15 H 0.4635 0.8259 0.8441 0.042 Uiso 1 1 calc R . .
C20 C 0.5922(5) 0.8307(5) 0.7612(4) 0.0290(12) Uani 1 1 d . . .
H16 H 0.5492 0.8099 0.7010 0.035 Uiso 1 1 calc R . .
C21 C 0.9169(4) 1.0027(5) 0.7005(4) 0.0243(11) Uani 1 1 d . . .
C22 C 0.9412(5) 1.1089(5) 0.7566(4) 0.0292(12) Uani 1 1 d . . .
H17 H 0.9042 1.1126 0.8081 0.035 Uiso 1 1 calc R . .
C23 C 1.0306(5) 1.2084(5) 0.7219(5) 0.0367(14) Uani 1 1 d . . .
H18 H 1.0638 1.2894 0.7466 0.044 Uiso 1 1 calc R . .
C24 C 1.0609(5) 1.1648(5) 0.6439(4) 0.0358(14) Uani 1 1 d . . .
H19 H 1.1171 1.2117 0.6069 0.043 Uiso 1 1 calc R . .
C25 C 0.9921(5) 1.0382(5) 0.6308(4) 0.0287(12) Uani 1 1 d . . .
H20 H 0.9956 0.9864 0.5840 0.034 Uiso 1 1 calc R . .
C26 C 1.1791(5) 0.9984(5) 0.7832(4) 0.0254(11) Uani 1 1 d . . .
C27 C 1.1435(5) 1.0335(5) 0.8627(4) 0.0285(12) Uani 1 1 d . . .
H21 H 1.0872 0.9818 0.8975 0.034 Uiso 1 1 calc R . .
C28 C 1.2076(5) 1.1608(5) 0.8809(4) 0.0358(14) Uani 1 1 d . . .
H22 H 1.2020 1.2079 0.9303 0.043 Uiso 1 1 calc R . .
C29 C 1.2808(5) 1.2041(5) 0.8122(5) 0.0368(14) Uani 1 1 d . . .
H23 H 1.3324 1.2849 0.8070 0.044 Uiso 1 1 calc R . .
C30 C 1.2628(5) 1.1050(5) 0.7535(4) 0.0322(13) Uani 1 1 d . . .
H24 H 1.3010 1.1086 0.7014 0.039 Uiso 1 1 calc R . .
C31 C 1.2068(5) 0.8648(5) 0.6370(4) 0.0269(11) Uani 1 1 d . . .
C32 C 1.3307(5) 0.8975(6) 0.6575(4) 0.0348(13) Uani 1 1 d . . .
H25 H 1.3701 0.9193 0.7188 0.042 Uiso 1 1 calc R . .
C33 C 1.3955(6) 0.8980(6) 0.5877(5) 0.0441(16) Uani 1 1 d . . .
H26 H 1.4789 0.9181 0.6017 0.053 Uiso 1 1 calc R . .
C34 C 1.3395(7) 0.8694(6) 0.4981(5) 0.0461(17) Uani 1 1 d . . .
H27 H 1.3849 0.8703 0.4509 0.055 Uiso 1 1 calc R . .
C35 C 1.2198(6) 0.8398(6) 0.4772(4) 0.0403(15) Uani 1 1 d . . .
H28 H 1.1819 0.8199 0.4155 0.048 Uiso 1 1 calc R . .
C36 C 1.1535(6) 0.8387(5) 0.5457(4) 0.0348(13) Uani 1 1 d . . .
H29 H 1.0706 0.8200 0.5305 0.042 Uiso 1 1 calc R . .
C37 C 0.7024(5) 0.3978(5) 0.8013(4) 0.0248(11) Uani 1 1 d . . .
C38 C 0.6032(5) 0.3258(5) 0.8406(4) 0.0333(13) Uani 1 1 d . . .
H30 H 0.5563 0.3575 0.8648 0.040 Uiso 1 1 calc R . .
C39 C 0.5702(6) 0.2087(6) 0.8458(6) 0.0493(18) Uani 1 1 d . . .
H31 H 0.5014 0.1611 0.8731 0.059 Uiso 1 1 calc R . .
C40 C 0.6374(7) 0.1607(6) 0.8111(5) 0.0488(18) Uani 1 1 d . . .
H32 H 0.6155 0.0805 0.8146 0.059 Uiso 1 1 calc R . .
C41 C 0.7375(7) 0.2320(6) 0.7711(5) 0.0461(17) Uani 1 1 d . . .
H33 H 0.7842 0.2001 0.7470 0.055 Uiso 1 1 calc R . .
C42 C 0.7700(6) 0.3488(5) 0.7659(4) 0.0363(14) Uani 1 1 d . . .
H34 H 0.8385 0.3962 0.7382 0.044 Uiso 1 1 calc R . .
C43 C 0.7218(5) 0.7944(5) 0.6028(4) 0.0251(11) Uani 1 1 d . . .
C44 C 0.6864(8) 0.6801(6) 0.5618(5) 0.0509(18) Uani 1 1 d . . .
H35 H 0.7101 0.6315 0.5923 0.061 Uiso 1 1 calc R . .
C45 C 0.6170(9) 0.6384(7) 0.4768(5) 0.071(3) Uani 1 1 d . . .
H36 H 0.5941 0.5610 0.4484 0.085 Uiso 1 1 calc R . .
C46 C 0.5796(8) 0.7072(7) 0.4317(5) 0.057(2) Uani 1 1 d . . .
H37 H 0.5293 0.6762 0.3738 0.069 Uiso 1 1 calc R . .
C47 C 0.6162(6) 0.8207(6) 0.4715(4) 0.0382(14) Uani 1 1 d . . .
H38 H 0.5923 0.8691 0.4407 0.046 Uiso 1 1 calc R . .
C48 C 0.6871(5) 0.8639(5) 0.5556(4) 0.0319(12) Uani 1 1 d . . .
H39 H 0.7132 0.9428 0.5822 0.038 Uiso 1 1 calc R . .
C49 C 0.1905(6) 0.5634(6) 0.5533(5) 0.0481(17) Uani 1 1 d . . .
H40 H 0.168(6) 0.633(6) 0.561(5) 0.05(2) Uiso 1 1 d . . .
Cl1 Cl 0.0703(2) 0.43437(19) 0.5800(2) 0.0679(7) Uani 0.90 1 d P A 1
Cl2 Cl 0.2149(3) 0.5426(3) 0.44326(17) 0.0831(9) Uani 0.90 1 d P A 1
Cl3 Cl 0.3222(3) 0.6086(2) 0.6316(2) 0.0833(9) Uani 0.90 1 d P A 1
Cl4 Cl 0.113(2) 0.438(3) 0.446(2) 0.100(10) Uani 0.10 1 d P A 2
Cl5 Cl 0.3502(19) 0.6115(16) 0.516(3) 0.121(15) Uani 0.10 1 d P A 2
Cl6 Cl 0.176(5) 0.489(5) 0.6300(19) 0.146(18) Uani 0.10 1 d P A 2

loop_
_atom_site_aniso_label
_atom_site_aniso_U_11
_atom_site_aniso_U_22
_atom_site_aniso_U_33
_atom_site_aniso_U_23
_atom_site_aniso_U_13
_atom_site_aniso_U_12
Fe1 0.0220(4) 0.0255(4) 0.0270(4) 0.0084(3) 0.0051(3) 0.0139(3)
Fe2 0.0233(4) 0.0200(4) 0.0260(4) 0.0088(3) 0.0075(3) 0.0129(3)
Fe3 0.0212(4) 0.0212(4) 0.0272(4) 0.0070(3) 0.0032(3) 0.0104(3)
P1 0.0219(6) 0.0250(7) 0.0313(7) 0.0055(6) 0.0051(5) 0.0128(6)
P2 0.0253(7) 0.0242(7) 0.0235(7) 0.0064(6) 0.0037(5) 0.0145(6)
P3 0.0221(6) 0.0235(6) 0.0281(7) 0.0115(6) 0.0057(5) 0.0134(5)
C1 0.029(3) 0.029(3) 0.029(3) 0.014(2) 0.016(2) 0.017(2)
C2 0.021(3) 0.036(3) 0.045(4) 0.014(3) 0.007(2) 0.013(2)
C3 0.030(3) 0.057(4) 0.057(4) 0.027(4) 0.013(3) 0.028(3)
C4 0.052(4) 0.038(3) 0.062(4) 0.028(3) 0.035(3) 0.038(3)
C5 0.042(3) 0.035(3) 0.029(3) 0.006(3) 0.016(2) 0.026(3)
C6 0.022(2) 0.029(3) 0.028(3) 0.010(2) 0.006(2) 0.016(2)
C7 0.027(3) 0.026(3) 0.030(3) 0.005(2) 0.007(2) 0.019(2)
C8 0.031(3) 0.025(3) 0.028(3) -0.004(2) 0.005(2) 0.014(2)
C9 0.038(3) 0.037(3) 0.017(3) 0.006(2) 0.003(2) 0.017(3)
C10 0.022(2) 0.026(3) 0.029(3) 0.021(2) 0.011(2) 0.009(2)
C11 0.028(3) 0.017(2) 0.029(3) 0.005(2) 0.002(2) 0.013(2)
C12 0.037(3) 0.027(3) 0.029(3) 0.017(2) 0.011(2) 0.021(2)
C13 0.042(3) 0.024(3) 0.043(3) 0.021(3) 0.025(3) 0.017(3)
C14 0.018(3) 0.022(3) 0.064(4) 0.012(3) 0.009(3) 0.005(2)
C15 0.028(3) 0.025(3) 0.030(3) 0.000(2) -0.002(2) 0.015(2)
C16 0.020(2) 0.022(2) 0.030(3) 0.010(2) 0.004(2) 0.008(2)
C17 0.027(3) 0.022(3) 0.028(3) 0.007(2) 0.008(2) 0.011(2)
C18 0.046(3) 0.026(3) 0.031(3) 0.011(3) 0.016(3) 0.022(3)
C19 0.040(3) 0.033(3) 0.055(4) 0.020(3) 0.023(3) 0.031(3)
C20 0.031(3) 0.030(3) 0.036(3) 0.018(3) 0.009(2) 0.020(2)
C21 0.020(2) 0.026(3) 0.029(3) 0.009(2) 0.001(2) 0.012(2)
C22 0.024(3) 0.025(3) 0.045(3) 0.008(3) 0.005(2) 0.017(2)
C23 0.031(3) 0.027(3) 0.057(4) 0.015(3) -0.001(3) 0.018(2)
C24 0.032(3) 0.036(3) 0.038(3) 0.027(3) 0.005(2) 0.013(3)
C25 0.031(3) 0.032(3) 0.022(3) 0.015(2) 0.004(2) 0.013(2)
C26 0.021(2) 0.031(3) 0.030(3) 0.006(2) 0.003(2) 0.018(2)
C27 0.028(3) 0.032(3) 0.024(3) 0.008(2) -0.003(2) 0.015(2)
C28 0.038(3) 0.030(3) 0.033(3) -0.003(3) -0.011(3) 0.016(3)
C29 0.016(3) 0.021(3) 0.063(4) 0.005(3) -0.001(3) 0.003(2)
C30 0.023(3) 0.033(3) 0.044(3) 0.016(3) 0.011(2) 0.015(2)
C31 0.029(3) 0.021(3) 0.033(3) 0.006(2) 0.006(2) 0.014(2)
C32 0.035(3) 0.045(3) 0.036(3) 0.017(3) 0.015(3) 0.025(3)
C33 0.037(3) 0.053(4) 0.060(4) 0.029(4) 0.023(3) 0.030(3)
C34 0.066(5) 0.044(4) 0.046(4) 0.022(3) 0.035(4) 0.034(4)
C35 0.051(4) 0.042(4) 0.031(3) 0.008(3) 0.013(3) 0.024(3)
C36 0.039(3) 0.035(3) 0.036(3) 0.008(3) 0.003(3) 0.022(3)
C37 0.028(3) 0.025(3) 0.024(3) 0.002(2) -0.001(2) 0.017(2)
C38 0.031(3) 0.022(3) 0.045(4) 0.007(3) 0.004(3) 0.012(2)
C39 0.039(4) 0.030(3) 0.076(5) 0.015(3) 0.011(3) 0.013(3)
C40 0.063(5) 0.023(3) 0.059(5) 0.001(3) -0.009(4) 0.023(3)
C41 0.061(4) 0.044(4) 0.050(4) 0.002(3) 0.004(3) 0.040(4)
C42 0.041(3) 0.032(3) 0.045(4) 0.008(3) 0.012(3) 0.024(3)
C43 0.030(3) 0.020(2) 0.030(3) 0.006(2) 0.009(2) 0.015(2)
C44 0.083(5) 0.034(3) 0.039(4) 0.002(3) 0.006(4) 0.032(4)
C45 0.122(8) 0.033(4) 0.041(4) -0.004(4) -0.010(5) 0.030(5)
C46 0.079(6) 0.048(4) 0.028(3) -0.001(3) -0.002(3) 0.021(4)
C47 0.046(4) 0.043(4) 0.028(3) 0.012(3) 0.002(3) 0.023(3)
C48 0.036(3) 0.024(3) 0.036(3) 0.004(3) 0.000(2) 0.016(2)
C49 0.044(4) 0.044(4) 0.058(4) 0.019(4) -0.006(3) 0.023(3)
Cl1 0.0653(14) 0.0391(11) 0.0897(19) 0.0147(12) 0.0107(13) 0.0178(10)
Cl2 0.121(2) 0.124(3) 0.0563(14) 0.0300(16) 0.0274(15) 0.096(2)
Cl3 0.0679(16) 0.0630(15) 0.105(2) -0.0031(15) -0.0382(15) 0.0332(13)
Cl4 0.063(15) 0.10(2) 0.081(18) -0.023(16) -0.020(13) 0.003(14)
Cl5 0.036(10) 0.024(9) 0.30(5) 0.005(16) 0.037(18) 0.013(8)
Cl6 0.24(5) 0.24(5) 0.049(15) 0.04(2) 0.03(2) 0.18(5)

loop_
_atom_type_symbol
_atom_type_description
_atom_type_scat_dispersion_real
_atom_type_scat_dispersion_imag
_atom_type_scat_source
C C 0.0033 0.0016 'International Tables Vol C Tables 4.2.6.8 and 6.1.1.4'
H H 0.0000 0.0000 'International Tables Vol C Tables 4.2.6.8 and 6.1.1.4'
Cl Cl 0.1484 0.1585 'International Tables Vol C Tables 4.2.6.8 and 6.1.1.4'
Fe Fe 0.3463 0.8444 'International Tables Vol C Tables 4.2.6.8 and 6.1.1.4'
P P 0.1023 0.0942 'International Tables Vol C Tables 4.2.6.8 and 6.1.1.4'

loop_
_geom_angle_atom_site_label_1
_geom_angle_atom_site_label_2
_geom_angle_atom_site_label_3
_geom_angle
C8 Fe1 C7 40.7(2)
C8 Fe1 C5 161.3(2)
C7 Fe1 C5 125.7(2)
C8 Fe1 C3 119.4(3)
C7 Fe1 C3 154.7(3)
C5 Fe1 C3 68.1(3)
C8 Fe1 C4 155.2(3)
C7 Fe1 C4 163.5(3)
C5 Fe1 C4 40.6(2)
C3 Fe1 C4 40.0(3)
C8 Fe1 C9 41.0(2)
C7 Fe1 C9 68.4(2)
C5 Fe1 C9 157.1(2)
C3 Fe1 C9 107.1(3)
C4 Fe1 C9 121.4(2)
C8 Fe1 C2 105.0(2)
C7 Fe1 C2 119.3(2)
C5 Fe1 C2 68.8(3)
C3 Fe1 C2 40.8(2)
C4 Fe1 C2 68.3(3)
C9 Fe1 C2 123.1(2)
C8 Fe1 C1 122.9(2)
C7 Fe1 C1 106.8(2)
C5 Fe1 C1 41.0(2)
C3 Fe1 C1 68.6(2)
C4 Fe1 C1 68.5(2)
C9 Fe1 C1 160.1(2)
C2 Fe1 C1 41.0(2)
C8 Fe1 C6 68.6(2)
C7 Fe1 C6 40.8(2)
C5 Fe1 C6 109.5(2)
C3 Fe1 C6 162.7(2)
C4 Fe1 C6 127.1(3)
C9 Fe1 C6 68.1(2)
C2 Fe1 C6 155.8(2)
C1 Fe1 C6 121.7(2)
C8 Fe1 C10 68.4(2)
C7 Fe1 C10 68.2(2)
C5 Fe1 C10 123.1(2)
C3 Fe1 C10 125.4(2)
C4 Fe1 C10 109.8(2)
C9 Fe1 C10 40.2(2)
C2 Fe1 C10 160.8(2)
C1 Fe1 C10 157.7(2)
C6 Fe1 C10 40.41(19)
C19 Fe2 C13 110.9(2)
C19 Fe2 C18 40.5(2)
C13 Fe2 C18 105.4(2)
C19 Fe2 C14 104.5(2)
C13 Fe2 C14 40.3(3)
C18 Fe2 C14 127.3(2)
C19 Fe2 C15 129.8(2)
C13 Fe2 C15 67.9(2)
C18 Fe2 C15 167.0(2)
C14 Fe2 C15 40.6(2)
C19 Fe2 C17 68.0(2)
C13 Fe2 C17 131.1(2)
C18 Fe2 C17 40.5(2)
C14 Fe2 C17 167.2(2)
C15 Fe2 C17 152.0(2)
C19 Fe2 C12 144.3(2)
C13 Fe2 C12 40.6(2)
C18 Fe2 C12 115.0(2)
C14 Fe2 C12 68.0(2)
C15 Fe2 C12 67.8(2)
C17 Fe2 C12 111.5(2)
C19 Fe2 C20 40.4(2)
C13 Fe2 C20 143.5(2)
C18 Fe2 C20 68.0(2)
C14 Fe2 C20 113.7(2)
C15 Fe2 C20 110.2(2)
C17 Fe2 C20 67.9(2)
C12 Fe2 C20 175.1(2)
C19 Fe2 C16 68.2(2)
C13 Fe2 C16 171.6(2)
C18 Fe2 C16 68.2(2)
C14 Fe2 C16 148.0(2)
C15 Fe2 C16 119.5(2)
C17 Fe2 C16 40.5(2)
C12 Fe2 C16 136.1(2)
C20 Fe2 C16 40.4(2)
C19 Fe2 C11 170.1(2)
C13 Fe2 C11 68.1(2)
C18 Fe2 C11 149.3(2)
C14 Fe2 C11 68.1(2)
C15 Fe2 C11 40.3(2)
C17 Fe2 C11 120.5(2)
C12 Fe2 C11 40.5(2)
C20 Fe2 C11 135.2(2)
C16 Fe2 C11 114.3(2)
C30 Fe3 C23 135.8(2)
C30 Fe3 C27 68.1(2)
C23 Fe3 C27 142.6(3)
C30 Fe3 C29 40.4(2)
C23 Fe3 C29 109.5(2)
C27 Fe3 C29 68.9(2)
C30 Fe3 C24 109.5(2)
C23 Fe3 C24 40.7(3)
C27 Fe3 C24 176.7(3)
C29 Fe3 C24 110.9(3)
C30 Fe3 C28 67.8(3)
C23 Fe3 C28 112.6(3)
C27 Fe3 C28 41.1(2)
C29 Fe3 C28 40.6(3)
C24 Fe3 C28 140.6(3)
C30 Fe3 C25 111.9(2)
C23 Fe3 C25 68.7(2)
C27 Fe3 C25 137.4(2)
C29 Fe3 C25 140.1(3)
C24 Fe3 C25 40.9(2)
C28 Fe3 C25 178.5(2)
C30 Fe3 C22 176.6(2)
C23 Fe3 C22 40.8(2)
C27 Fe3 C22 114.2(2)
C29 Fe3 C22 137.3(2)
C24 Fe3 C22 68.4(2)
C28 Fe3 C22 112.0(3)
C25 Fe3 C22 68.4(2)
C30 Fe3 C26 40.7(2)
C23 Fe3 C26 176.0(2)
C27 Fe3 C26 40.7(2)
C29 Fe3 C26 68.9(2)
C24 Fe3 C26 136.0(2)
C28 Fe3 C26 68.8(2)
C25 Fe3 C26 110.0(2)
C22 Fe3 C26 142.7(2)
C30 Fe3 C21 141.6(2)
C23 Fe3 C21 68.8(2)
C27 Fe3 C21 111.7(2)
C29 Fe3 C21 178.0(2)
C24 Fe3 C21 68.7(2)
C28 Fe3 C21 138.6(2)
C25 Fe3 C21 40.8(2)
C22 Fe3 C21 40.6(2)
C26 Fe3 C21 112.9(2)
C1 P1 C26 103.4(3)
C1 P1 C31 99.9(2)
C26 P1 C31 101.4(2)
C11 P2 C6 99.5(2)
C11 P2 C37 100.5(2)
C6 P2 C37 99.2(2)
C16 P3 C21 102.0(2)
C16 P3 C43 101.1(2)
C21 P3 C43 98.9(2)
C5 C1 C2 106.9(5)
C5 C1 P1 120.7(4)
C2 C1 P1 132.3(4)
C5 C1 Fe1 68.6(3)
C2 C1 Fe1 69.2(3)
P1 C1 Fe1 123.6(3)
C3 C2 C1 107.5(6)
C3 C2 Fe1 69.4(3)
C1 C2 Fe1 69.8(3)
C3 C2 H1 126.2
C1 C2 H1 126.2
Fe1 C2 H1 126.1
C4 C3 C2 108.7(6)
C4 C3 Fe1 70.1(3)
C2 C3 Fe1 69.8(3)
C4 C3 H2 125.6
C2 C3 H2 125.6
Fe1 C3 H2 126.1
C3 C4 C5 108.5(5)
C3 C4 Fe1 69.9(3)
C5 C4 Fe1 69.2(3)
C3 C4 H3 125.8
C5 C4 H3 125.8
Fe1 C4 H3 126.7
C4 C5 C1 108.4(5)
C4 C5 Fe1 70.2(3)
C1 C5 Fe1 70.4(3)
C4 C5 H4 125.8
C1 C5 H4 125.8
Fe1 C5 H4 125.2
C7 C6 C10 107.2(5)
C7 C6 P2 122.1(4)
C10 C6 P2 130.7(4)
C7 C6 Fe1 68.3(3)
C10 C6 Fe1 69.8(3)
P2 C6 Fe1 127.7(3)
C8 C7 C6 108.8(5)
C8 C7 Fe1 69.6(3)
C6 C7 Fe1 70.9(3)
C8 C7 H5 125.6
C6 C7 H5 125.6
Fe1 C7 H5 125.4
C7 C8 C9 107.6(5)
C7 C8 Fe1 69.7(3)
C9 C8 Fe1 70.1(3)
C7 C8 H6 126.2
C9 C8 H6 126.2
Fe1 C8 H6 125.6
C10 C9 C8 108.3(5)
C10 C9 Fe1 70.6(3)
C8 C9 Fe1 68.9(3)
C10 C9 H7 125.9
C8 C9 H7 125.9
Fe1 C9 H7 126.1
C9 C10 C6 108.2(5)
C9 C10 Fe1 69.1(3)
C6 C10 Fe1 69.8(3)
C9 C10 H8 125.9
C6 C10 H8 125.9
Fe1 C10 H8 126.8
C15 C11 C12 106.5(5)
C15 C11 P2 124.6(4)
C12 C11 P2 128.7(4)
C15 C11 Fe2 68.4(3)
C12 C11 Fe2 68.5(3)
P2 C11 Fe2 131.2(3)
C13 C12 C11 108.4(5)
C13 C12 Fe2 69.3(3)
C11 C12 Fe2 71.0(3)
C13 C12 H9 125.8
C11 C12 H9 125.8
Fe2 C12 H9 125.4
C14 C13 C12 108.4(5)
C14 C13 Fe2 70.1(3)
C12 C13 Fe2 70.1(3)
C14 C13 H10 125.8
C12 C13 H10 125.8
Fe2 C13 H10 125.6
C13 C14 C15 107.7(5)
C13 C14 Fe2 69.6(3)
C15 C14 Fe2 69.7(3)
C13 C14 H11 126.1
C15 C14 H11 126.1
Fe2 C14 H11 126.0
C14 C15 C11 109.0(5)
C14 C15 Fe2 69.7(3)
C11 C15 Fe2 71.3(3)
C14 C15 H12 125.5
C11 C15 H12 125.5
Fe2 C15 H12 125.1
C17 C16 C20 106.8(5)
C17 C16 P3 124.4(4)
C20 C16 P3 128.4(4)
C17 C16 Fe2 68.8(3)
C20 C16 Fe2 69.0(3)
P3 C16 Fe2 121.6(3)
C18 C17 C16 108.7(5)
C18 C17 Fe2 69.6(3)
C16 C17 Fe2 70.8(3)
C18 C17 H13 125.7
C16 C17 H13 125.7
Fe2 C17 H13 125.5
C19 C18 C17 107.9(5)
C19 C18 Fe2 69.6(3)
C17 C18 Fe2 69.9(3)
C19 C18 H14 126.1
C17 C18 H14 126.1
Fe2 C18 H14 126.0
C18 C19 C20 108.2(5)
C18 C19 Fe2 69.9(3)
C20 C19 Fe2 70.3(3)
C18 C19 H15 125.9
C20 C19 H15 125.9
Fe2 C19 H15 125.5
C19 C20 C16 108.4(5)
C19 C20 Fe2 69.3(3)
C16 C20 Fe2 70.5(3)
C19 C20 H16 125.8
C16 C20 H16 125.8
Fe2 C20 H16 126.0
C22 C21 C25 107.1(5)
C22 C21 P3 129.3(4)
C25 C21 P3 123.4(4)
C22 C21 Fe3 69.2(3)
C25 C21 Fe3 68.8(3)
P3 C21 Fe3 123.5(3)
C23 C22 C21 108.4(5)
C23 C22 Fe3 68.9(3)
C21 C22 Fe3 70.1(3)
C23 C22 H17 125.8
C21 C22 H17 125.8
Fe3 C22 H17 126.7
C24 C23 C22 108.0(5)
C24 C23 Fe3 69.8(3)
C22 C23 Fe3 70.2(3)
C24 C23 H18 126.0
C22 C23 H18 126.0
Fe3 C23 H18 125.5
C23 C24 C25 108.2(5)
C23 C24 Fe3 69.5(3)
C25 C24 Fe3 69.7(3)
C23 C24 H19 125.9
C25 C24 H19 125.9
Fe3 C24 H19 126.5
C24 C25 C21 108.3(5)
C24 C25 Fe3 69.4(3)
C21 C25 Fe3 70.4(3)
C24 C25 H20 125.9
C21 C25 H20 125.9
Fe3 C25 H20 125.9
C30 C26 C27 106.2(5)
C30 C26 P1 127.3(4)
C27 C26 P1 125.3(4)
C30 C26 Fe3 68.4(3)
C27 C26 Fe3 68.9(3)
P1 C26 Fe3 117.7(3)
C26 C27 C28 108.1(5)
C26 C27 Fe3 70.3(3)
C28 C27 Fe3 69.5(3)
C26 C27 H21 126.0
C28 C27 H21 126.0
Fe3 C27 H21 125.8
C29 C28 C27 108.1(5)
C29 C28 Fe3 69.6(3)
C27 C28 Fe3 69.4(3)
C29 C28 H22 125.9
C27 C28 H22 125.9
Fe3 C28 H22 126.6
C30 C29 C28 107.2(5)
C30 C29 Fe3 69.3(3)
C28 C29 Fe3 69.8(3)
C30 C29 H23 126.4
C28 C29 H23 126.4
Fe3 C29 H23 126.1
C29 C30 C26 110.3(5)
C29 C30 Fe3 70.3(3)
C26 C30 Fe3 70.9(3)
C29 C30 H24 124.8
C26 C30 H24 124.9
Fe3 C30 H24 125.5
C32 C31 C36 118.4(5)
C32 C31 P1 125.2(4)
C36 C31 P1 116.4(4)
C33 C32 C31 119.7(6)
C33 C32 H25 120.1
C31 C32 H25 120.1
C34 C33 C32 120.5(6)
C34 C33 H26 119.8
C32 C33 H26 119.8
C35 C34 C33 120.4(6)
C35 C34 H27 119.8
C33 C34 H27 119.8
C34 C35 C36 120.1(6)
C34 C35 H28 120.0
C36 C35 H28 120.0
C35 C36 C31 120.9(6)
C35 C36 H29 119.6
C31 C36 H29 119.6
C38 C37 C42 118.0(5)
C38 C37 P2 125.1(4)
C42 C37 P2 116.9(4)
C37 C38 C39 121.7(6)
C37 C38 H30 119.1
C39 C38 H30 119.1
C38 C39 C40 120.1(7)
C38 C39 H31 119.9
C40 C39 H31 119.9
C39 C40 C41 118.8(6)
C39 C40 H32 120.6
C41 C40 H32 120.6
C42 C41 C40 120.9(6)
C42 C41 H33 119.6
C40 C41 H33 119.6
C41 C42 C37 120.4(6)
C41 C42 H34 119.8
C37 C42 H34 119.8
C48 C43 C44 118.8(6)
C48 C43 P3 123.5(4)
C44 C43 P3 117.6(4)
C45 C44 C43 119.4(6)
C45 C44 H35 120.3
C43 C44 H35 120.3
C44 C45 C46 121.2(7)
C44 C45 H36 119.4
C46 C45 H36 119.4
C47 C46 C45 119.4(7)
C47 C46 H37 120.3
C45 C46 H37 120.3
C48 C47 C46 119.8(6)
C48 C47 H38 120.1
C46 C47 H38 120.1
C47 C48 C43 121.3(5)
C47 C48 H39 119.4
C43 C48 H39 119.4
Cl6 C49 Cl2 131.1(15)
Cl6 C49 Cl3 64(2)
Cl2 C49 Cl3 111.6(4)
Cl6 C49 Cl1 45(2)
Cl2 C49 Cl1 111.4(4)
Cl3 C49 Cl1 109.4(4)
Cl6 C49 Cl5 109(2)
Cl2 C49 Cl5 54.5(13)
Cl3 C49 Cl5 58.0(13)
Cl1 C49 Cl5 137.2(7)
Cl6 C49 Cl4 101(2)
Cl2 C49 Cl4 42.3(9)
Cl3 C49 Cl4 130.9(11)
Cl1 C49 Cl4 69.2(10)
Cl5 C49 Cl4 89.0(14)
Cl6 C49 H40 118(4)
Cl2 C49 H40 110(4)
Cl3 C49 H40 106(4)
Cl1 C49 H40 108(4)
Cl5 C49 H40 114(4)
Cl4 C49 H40 121(4)

loop_
_geom_bond_atom_site_label_1
_geom_bond_atom_site_label_2
_geom_bond_distance
Fe1 C8 2.039(5)
Fe1 C7 2.039(5)
Fe1 C5 2.041(5)
Fe1 C3 2.052(6)
Fe1 C4 2.054(5)
Fe1 C9 2.054(5)
Fe1 C2 2.057(6)
Fe1 C1 2.065(5)
Fe1 C6 2.073(5)
Fe1 C10 2.074(5)
Fe2 C19 2.048(5)
Fe2 C13 2.049(5)
Fe2 C18 2.051(6)
Fe2 C14 2.054(5)
Fe2 C15 2.055(5)
Fe2 C17 2.055(5)
Fe2 C12 2.059(5)
Fe2 C20 2.062(5)
Fe2 C16 2.081(5)
Fe2 C11 2.093(5)
Fe3 C30 2.032(5)
Fe3 C23 2.042(5)
Fe3 C27 2.045(5)
Fe3 C29 2.045(5)
Fe3 C24 2.046(5)
Fe3 C28 2.047(6)
Fe3 C25 2.049(5)
Fe3 C22 2.059(5)
Fe3 C26 2.063(5)
Fe3 C21 2.071(5)
P1 C1 1.818(5)
P1 C26 1.829(6)
P1 C31 1.833(6)
P2 C11 1.824(5)
P2 C6 1.825(6)
P2 C37 1.854(5)
P3 C16 1.822(5)
P3 C21 1.832(5)
P3 C43 1.835(6)
C1 C5 1.439(8)
C1 C2 1.443(8)
C2 C3 1.433(8)
C2 H1 0.9500
C3 C4 1.405(10)
C3 H2 0.9500
C4 C5 1.421(8)
C4 H3 0.9500
C5 H4 0.9500
C6 C7 1.432(7)
C6 C10 1.432(7)
C7 C8 1.418(8)
C7 H5 0.9500
C8 C9 1.433(8)
C8 H6 0.9500
C9 C10 1.420(8)
C9 H7 0.9500
C10 H8 0.9500
C11 C15 1.428(7)
C11 C12 1.436(7)
C12 C13 1.424(8)
C12 H9 0.9500
C13 C14 1.413(9)
C13 H10 0.9500
C14 C15 1.424(8)
C14 H11 0.9500
C15 H12 0.9500
C16 C17 1.431(7)
C16 C20 1.432(7)
C17 C18 1.420(8)
C17 H13 0.9500
C18 C19 1.419(9)
C18 H14 0.9500
C19 C20 1.420(8)
C19 H15 0.9500
C20 H16 0.9500
C21 C22 1.434(8)
C21 C25 1.435(7)
C22 C23 1.431(8)
C22 H17 0.9500
C23 C24 1.420(9)
C23 H18 0.9500
C24 C25 1.430(8)
C24 H19 0.9500
C25 H20 0.9500
C26 C30 1.424(8)
C26 C27 1.430(8)
C27 C28 1.438(8)
C27 H21 0.9500
C28 C29 1.419(9)
C28 H22 0.9500
C29 C30 1.406(9)
C29 H23 0.9500
C30 H24 0.9500
C31 C32 1.400(8)
C31 C36 1.400(8)
C32 C33 1.388(8)
C32 H25 0.9500
C33 C34 1.384(10)
C33 H26 0.9500
C34 C35 1.362(10)
C34 H27 0.9500
C35 C36 1.384(8)
C35 H28 0.9500
C36 H29 0.9500
C37 C38 1.380(8)
C37 C42 1.403(7)
C38 C39 1.386(8)
C38 H30 0.9500
C39 C40 1.386(10)
C39 H31 0.9500
C40 C41 1.391(10)
C40 H32 0.9500
C41 C42 1.382(8)
C41 H33 0.9500
C42 H34 0.9500
C43 C48 1.391(7)
C43 C44 1.393(8)
C44 C45 1.374(10)
C44 H35 0.9500
C45 C46 1.387(11)
C45 H36 0.9500
C46 C47 1.376(10)
C46 H37 0.9500
C47 C48 1.371(8)
C47 H38 0.9500
C48 H39 0.9500
C49 Cl6 1.53(4)
C49 Cl2 1.729(8)
C49 Cl3 1.743(7)
C49 Cl1 1.752(7)
C49 Cl5 1.96(2)
C49 Cl4 1.98(3)
C49 H40 1.07(7)

loop_
_geom_torsion_atom_site_label_1
_geom_torsion_atom_site_label_2
_geom_torsion_atom_site_label_3
_geom_torsion_atom_site_label_4
_geom_torsion
C26 P1 C1 C5 169.2(4)
C31 P1 C1 C5 -86.4(4)
C26 P1 C1 C2 -5.8(6)
C31 P1 C1 C2 98.6(5)
C26 P1 C1 Fe1 85.8(4)
C31 P1 C1 Fe1 -169.8(3)
C8 Fe1 C1 C5 -167.1(3)
C7 Fe1 C1 C5 -125.5(3)
C3 Fe1 C1 C5 80.9(4)
C4 Fe1 C1 C5 37.7(4)
C9 Fe1 C1 C5 161.8(6)
C2 Fe1 C1 C5 118.8(5)
C6 Fe1 C1 C5 -83.6(4)
C10 Fe1 C1 C5 -52.2(7)
C8 Fe1 C1 C2 74.0(4)
C7 Fe1 C1 C2 115.6(3)
C5 Fe1 C1 C2 -118.8(5)
C3 Fe1 C1 C2 -38.0(4)
C4 Fe1 C1 C2 -81.1(4)
C9 Fe1 C1 C2 43.0(8)
C6 Fe1 C1 C2 157.6(3)
C10 Fe1 C1 C2 -171.1(5)
C8 Fe1 C1 P1 -53.7(4)
C7 Fe1 C1 P1 -12.1(4)
C5 Fe1 C1 P1 113.5(5)
C3 Fe1 C1 P1 -165.7(5)
C4 Fe1 C1 P1 151.2(5)
C9 Fe1 C1 P1 -84.7(7)
C2 Fe1 C1 P1 -127.7(5)
C6 Fe1 C1 P1 29.9(5)
C10 Fe1 C1 P1 61.2(7)
C5 C1 C2 C3 1.0(6)
P1 C1 C2 C3 176.5(4)
Fe1 C1 C2 C3 59.4(4)
C5 C1 C2 Fe1 -58.4(4)
P1 C1 C2 Fe1 117.1(5)
C8 Fe1 C2 C3 117.9(4)
C7 Fe1 C2 C3 159.4(4)
C5 Fe1 C2 C3 -80.7(4)
C4 Fe1 C2 C3 -36.9(4)
C9 Fe1 C2 C3 77.3(5)
C1 Fe1 C2 C3 -118.8(5)
C6 Fe1 C2 C3 -171.2(5)
C10 Fe1 C2 C3 51.0(9)
C8 Fe1 C2 C1 -123.3(3)
C7 Fe1 C2 C1 -81.9(4)
C5 Fe1 C2 C1 38.1(3)
C3 Fe1 C2 C1 118.8(5)
C4 Fe1 C2 C1 81.9(4)
C9 Fe1 C2 C1 -163.9(3)
C6 Fe1 C2 C1 -52.4(7)
C10 Fe1 C2 C1 169.7(6)
C1 C2 C3 C4 -0.2(7)
Fe1 C2 C3 C4 59.4(4)
C1 C2 C3 Fe1 -59.7(4)
C8 Fe1 C3 C4 161.7(3)
C7 Fe1 C3 C4 -165.8(5)
C5 Fe1 C3 C4 -37.4(4)
C9 Fe1 C3 C4 118.8(4)
C2 Fe1 C3 C4 -119.9(6)
C1 Fe1 C3 C4 -81.7(4)
C6 Fe1 C3 C4 48.0(10)
C10 Fe1 C3 C4 78.4(4)
C8 Fe1 C3 C2 -78.5(4)
C7 Fe1 C3 C2 -45.9(8)
C5 Fe1 C3 C2 82.4(4)
C4 Fe1 C3 C2 119.9(6)
C9 Fe1 C3 C2 -121.3(4)
C1 Fe1 C3 C2 38.1(4)
C6 Fe1 C3 C2 167.8(7)
C10 Fe1 C3 C2 -161.7(4)
C2 C3 C4 C5 -0.6(7)
Fe1 C3 C4 C5 58.6(4)
C2 C3 C4 Fe1 -59.2(4)
C8 Fe1 C4 C3 -40.8(7)
C7 Fe1 C4 C3 158.3(7)
C5 Fe1 C4 C3 120.0(5)
C9 Fe1 C4 C3 -78.9(4)
C2 Fe1 C4 C3 37.6(4)
C1 Fe1 C4 C3 81.8(4)
C6 Fe1 C4 C3 -163.9(4)
C10 Fe1 C4 C3 -121.9(4)
C8 Fe1 C4 C5 -160.8(5)
C7 Fe1 C4 C5 38.4(10)
C3 Fe1 C4 C5 -120.0(5)
C9 Fe1 C4 C5 161.2(4)
C2 Fe1 C4 C5 -82.3(4)
C1 Fe1 C4 C5 -38.1(4)
C6 Fe1 C4 C5 76.1(4)
C10 Fe1 C4 C5 118.2(4)
C3 C4 C5 C1 1.2(6)
Fe1 C4 C5 C1 60.3(4)
C3 C4 C5 Fe1 -59.1(4)
C2 C1 C5 C4 -1.3(6)
P1 C1 C5 C4 -177.5(4)
Fe1 C1 C5 C4 -60.2(4)
C2 C1 C5 Fe1 58.8(4)
P1 C1 C5 Fe1 -117.3(4)
C8 Fe1 C5 C4 154.5(7)
C7 Fe1 C5 C4 -167.5(4)
C3 Fe1 C5 C4 36.9(4)
C9 Fe1 C5 C4 -45.2(8)
C2 Fe1 C5 C4 80.9(4)
C1 Fe1 C5 C4 119.0(5)
C6 Fe1 C5 C4 -124.8(4)
C10 Fe1 C5 C4 -82.0(4)
C8 Fe1 C5 C1 35.6(9)
C7 Fe1 C5 C1 73.6(4)
C3 Fe1 C5 C1 -82.1(4)
C4 Fe1 C5 C1 -119.0(5)
C9 Fe1 C5 C1 -164.1(5)
C2 Fe1 C5 C1 -38.0(3)
C6 Fe1 C5 C1 116.2(3)
C10 Fe1 C5 C1 159.1(3)
C11 P2 C6 C7 -76.8(4)
C37 P2 C6 C7 -179.1(4)
C11 P2 C6 C10 101.9(5)
C37 P2 C6 C10 -0.4(5)
C11 P2 C6 Fe1 -163.0(3)
C37 P2 C6 Fe1 94.7(3)
C8 Fe1 C6 C7 37.6(3)
C5 Fe1 C6 C7 -122.5(3)
C3 Fe1 C6 C7 158.6(8)
C4 Fe1 C6 C7 -164.6(3)
C9 Fe1 C6 C7 81.8(3)
C2 Fe1 C6 C7 -41.1(7)
C1 Fe1 C6 C7 -78.7(4)
C10 Fe1 C6 C7 119.0(4)
C8 Fe1 C6 C10 -81.4(3)
C7 Fe1 C6 C10 -119.0(4)
C5 Fe1 C6 C10 118.5(3)
C3 Fe1 C6 C10 39.7(10)
C4 Fe1 C6 C10 76.4(4)
C9 Fe1 C6 C10 -37.2(3)
C2 Fe1 C6 C10 -160.0(5)
C1 Fe1 C6 C10 162.3(3)
C8 Fe1 C6 P2 152.2(4)
C7 Fe1 C6 P2 114.6(5)
C5 Fe1 C6 P2 -7.9(4)
C3 Fe1 C6 P2 -86.8(9)
C4 Fe1 C6 P2 -50.0(5)
C9 Fe1 C6 P2 -163.6(4)
C2 Fe1 C6 P2 73.5(7)
C1 Fe1 C6 P2 35.9(4)
C10 Fe1 C6 P2 -126.4(5)
C10 C6 C7 C8 -0.3(6)
P2 C6 C7 C8 178.6(4)
Fe1 C6 C7 C8 -59.6(4)
C10 C6 C7 Fe1 59.2(3)
P2 C6 C7 Fe1 -121.8(4)
C5 Fe1 C7 C8 -162.3(3)
C3 Fe1 C7 C8 -45.9(7)
C4 Fe1 C7 C8 167.8(7)
C9 Fe1 C7 C8 38.3(3)
C2 Fe1 C7 C8 -78.5(4)
C1 Fe1 C7 C8 -121.2(3)
C6 Fe1 C7 C8 119.4(5)
C10 Fe1 C7 C8 81.8(3)
C8 Fe1 C7 C6 -119.4(4)
C5 Fe1 C7 C6 78.2(4)
C3 Fe1 C7 C6 -165.4(5)
C4 Fe1 C7 C6 48.4(9)
C9 Fe1 C7 C6 -81.1(3)
C2 Fe1 C7 C6 162.0(3)
C1 Fe1 C7 C6 119.3(3)
C10 Fe1 C7 C6 -37.6(3)
C6 C7 C8 C9 0.2(6)
Fe1 C7 C8 C9 -60.1(4)
C6 C7 C8 Fe1 60.4(4)
C5 Fe1 C8 C7 50.0(9)
C3 Fe1 C8 C7 159.3(3)
C4 Fe1 C8 C7 -171.8(5)
C9 Fe1 C8 C7 -118.4(5)
C2 Fe1 C8 C7 117.8(3)
C1 Fe1 C8 C7 77.1(4)
C6 Fe1 C8 C7 -37.6(3)
C10 Fe1 C8 C7 -81.2(3)
C7 Fe1 C8 C9 118.4(5)
C5 Fe1 C8 C9 168.5(7)
C3 Fe1 C8 C9 -82.2(4)
C4 Fe1 C8 C9 -53.4(7)
C2 Fe1 C8 C9 -123.7(3)
C1 Fe1 C8 C9 -164.5(3)
C6 Fe1 C8 C9 80.8(3)
C10 Fe1 C8 C9 37.2(3)
C7 C8 C9 C10 0.0(6)
Fe1 C8 C9 C10 -59.9(4)
C7 C8 C9 Fe1 59.9(4)
C8 Fe1 C9 C10 119.4(5)
C7 Fe1 C9 C10 81.4(3)
C5 Fe1 C9 C10 -51.0(7)
C3 Fe1 C9 C10 -125.1(3)
C4 Fe1 C9 C10 -83.8(4)
C2 Fe1 C9 C10 -166.9(3)
C1 Fe1 C9 C10 160.8(6)
C6 Fe1 C9 C10 37.3(3)
C7 Fe1 C9 C8 -38.1(3)
C5 Fe1 C9 C8 -170.5(6)
C3 Fe1 C9 C8 115.5(4)
C4 Fe1 C9 C8 156.8(4)
C2 Fe1 C9 C8 73.6(4)
C1 Fe1 C9 C8 41.4(8)
C6 Fe1 C9 C8 -82.1(3)
C10 Fe1 C9 C8 -119.4(5)
C8 C9 C10 C6 -0.2(6)
Fe1 C9 C10 C6 -59.0(4)
C8 C9 C10 Fe1 58.8(4)
C7 C6 C10 C9 0.3(6)
P2 C6 C10 C9 -178.5(4)
Fe1 C6 C10 C9 58.6(4)
C7 C6 C10 Fe1 -58.3(3)
P2 C6 C10 Fe1 122.9(5)
C8 Fe1 C10 C9 -37.9(3)
C7 Fe1 C10 C9 -81.9(4)
C5 Fe1 C10 C9 158.9(3)
C3 Fe1 C10 C9 73.6(4)
C4 Fe1 C10 C9 115.6(4)
C2 Fe1 C10 C9 35.1(8)
C1 Fe1 C10 C9 -162.9(5)
C6 Fe1 C10 C9 -119.8(5)
C8 Fe1 C10 C6 81.9(3)
C7 Fe1 C10 C6 38.0(3)
C5 Fe1 C10 C6 -81.3(4)
C3 Fe1 C10 C6 -166.6(4)
C4 Fe1 C10 C6 -124.5(4)
C9 Fe1 C10 C6 119.8(5)
C2 Fe1 C10 C6 154.9(7)
C1 Fe1 C10 C6 -43.0(7)
C6 P2 C11 C15 168.2(5)
C37 P2 C11 C15 -90.4(5)
C6 P2 C11 C12 -16.8(5)
C37 P2 C11 C12 84.5(5)
C6 P2 C11 Fe2 77.6(4)
C37 P2 C11 Fe2 179.0(3)
C19 Fe2 C11 C15 -5.2(14)
C13 Fe2 C11 C15 81.2(4)
C18 Fe2 C11 C15 164.6(4)
C14 Fe2 C11 C15 37.6(4)
C17 Fe2 C11 C15 -153.0(3)
C12 Fe2 C11 C15 119.0(5)
C20 Fe2 C11 C15 -64.5(4)
C16 Fe2 C11 C15 -107.6(3)
C19 Fe2 C11 C12 -124.2(13)
C13 Fe2 C11 C12 -37.8(3)
C18 Fe2 C11 C12 45.6(6)
C14 Fe2 C11 C12 -81.4(4)
C15 Fe2 C11 C12 -119.0(5)
C17 Fe2 C11 C12 88.1(4)
C20 Fe2 C11 C12 176.6(3)
C16 Fe2 C11 C12 133.5(3)
C19 Fe2 C11 P2 112.6(12)
C13 Fe2 C11 P2 -161.1(5)
C18 Fe2 C11 P2 -77.7(6)
C14 Fe2 C11 P2 155.3(5)
C15 Fe2 C11 P2 117.8(5)
C17 Fe2 C11 P2 -35.2(5)
C12 Fe2 C11 P2 -123.3(5)
C20 Fe2 C11 P2 53.3(5)
C16 Fe2 C11 P2 10.2(4)
C15 C11 C12 C13 1.5(6)
P2 C11 C12 C13 -174.2(4)
Fe2 C11 C12 C13 59.5(3)
C15 C11 C12 Fe2 -58.1(4)
P2 C11 C12 Fe2 126.3(4)
C19 Fe2 C12 C13 46.8(6)
C18 Fe2 C12 C13 84.7(4)
C14 Fe2 C12 C13 -37.5(4)
C15 Fe2 C12 C13 -81.4(4)
C17 Fe2 C12 C13 128.8(4)
C20 Fe2 C12 C13 -149(3)
C16 Fe2 C12 C13 168.5(4)
C11 Fe2 C12 C13 -119.1(5)
C19 Fe2 C12 C11 165.9(4)
C13 Fe2 C12 C11 119.1(5)
C18 Fe2 C12 C11 -156.3(3)
C14 Fe2 C12 C11 81.6(4)
C15 Fe2 C12 C11 37.6(3)
C17 Fe2 C12 C11 -112.2(3)
C20 Fe2 C12 C11 -30(3)
C16 Fe2 C12 C11 -72.4(4)
C11 C12 C13 C14 -0.7(6)
Fe2 C12 C13 C14 59.8(4)
C11 C12 C13 Fe2 -60.6(4)
C19 Fe2 C13 C14 87.9(4)
C18 Fe2 C13 C14 130.2(3)
C15 Fe2 C13 C14 -37.9(3)
C17 Fe2 C13 C14 166.5(3)
C12 Fe2 C13 C14 -119.2(5)
C20 Fe2 C13 C14 56.5(5)
C16 Fe2 C13 C14 170.0(14)
C11 Fe2 C13 C14 -81.5(3)
C19 Fe2 C13 C12 -152.9(4)
C18 Fe2 C13 C12 -110.6(4)
C14 Fe2 C13 C12 119.2(5)
C15 Fe2 C13 C12 81.3(3)
C17 Fe2 C13 C12 -74.3(4)
C20 Fe2 C13 C12 175.7(4)
C16 Fe2 C13 C12 -70.8(15)
C11 Fe2 C13 C12 37.7(3)
C12 C13 C14 C15 -0.3(6)
Fe2 C13 C14 C15 59.6(4)
C12 C13 C14 Fe2 -59.9(4)
C19 Fe2 C14 C13 -105.4(4)
C18 Fe2 C14 C13 -67.6(4)
C15 Fe2 C14 C13 118.9(5)
C17 Fe2 C14 C13 -52.9(11)
C12 Fe2 C14 C13 37.8(3)
C20 Fe2 C14 C13 -147.2(3)
C16 Fe2 C14 C13 -177.3(4)
C11 Fe2 C14 C13 81.5(3)
C19 Fe2 C14 C15 135.7(3)
C13 Fe2 C14 C15 -118.9(5)
C18 Fe2 C14 C15 173.5(3)
C17 Fe2 C14 C15 -171.7(9)
C12 Fe2 C14 C15 -81.1(3)
C20 Fe2 C14 C15 93.9(4)
C16 Fe2 C14 C15 63.9(5)
C11 Fe2 C14 C15 -37.3(3)
C13 C14 C15 C11 1.2(6)
Fe2 C14 C15 C11 60.7(4)
C13 C14 C15 Fe2 -59.5(4)
C12 C11 C15 C14 -1.6(6)
P2 C11 C15 C14 174.3(4)
Fe2 C11 C15 C14 -59.7(4)
C12 C11 C15 Fe2 58.1(3)
P2 C11 C15 Fe2 -126.0(4)
C19 Fe2 C15 C14 -61.7(4)
C13 Fe2 C15 C14 37.7(4)
C18 Fe2 C15 C14 -23.5(11)
C17 Fe2 C15 C14 176.1(4)
C12 Fe2 C15 C14 81.7(4)
C20 Fe2 C15 C14 -103.2(4)
C16 Fe2 C15 C14 -146.8(3)
C11 Fe2 C15 C14 119.5(5)
C19 Fe2 C15 C11 178.8(3)
C13 Fe2 C15 C11 -81.8(4)
C18 Fe2 C15 C11 -143.0(9)
C14 Fe2 C15 C11 -119.5(5)
C17 Fe2 C15 C11 56.6(6)
C12 Fe2 C15 C11 -37.8(3)
C20 Fe2 C15 C11 137.4(3)
C16 Fe2 C15 C11 93.7(3)
C21 P3 C16 C17 -85.9(5)
C43 P3 C16 C17 172.4(4)
C21 P3 C16 C20 102.2(5)
C43 P3 C16 C20 0.6(5)
C21 P3 C16 Fe2 -170.5(3)
C43 P3 C16 Fe2 87.8(3)
C19 Fe2 C16 C17 81.3(3)
C13 Fe2 C16 C17 -4.1(16)
C18 Fe2 C16 C17 37.5(3)
C14 Fe2 C16 C17 163.7(4)
C15 Fe2 C16 C17 -154.2(3)
C12 Fe2 C16 C17 -66.4(4)
C20 Fe2 C16 C17 118.8(5)
C11 Fe2 C16 C17 -109.1(3)
C19 Fe2 C16 C20 -37.4(4)
C13 Fe2 C16 C20 -122.8(14)
C18 Fe2 C16 C20 -81.2(4)
C14 Fe2 C16 C20 44.9(6)
C15 Fe2 C16 C20 87.1(4)
C17 Fe2 C16 C20 -118.8(5)
C12 Fe2 C16 C20 174.9(3)
C11 Fe2 C16 C20 132.1(3)
C19 Fe2 C16 P3 -160.5(4)
C13 Fe2 C16 P3 114.1(14)
C18 Fe2 C16 P3 155.7(4)
C14 Fe2 C16 P3 -78.1(5)
C15 Fe2 C16 P3 -36.0(4)
C17 Fe2 C16 P3 118.2(4)
C12 Fe2 C16 P3 51.8(5)
C20 Fe2 C16 P3 -123.1(5)
C11 Fe2 C16 P3 9.1(4)
C20 C16 C17 C18 -0.8(6)
P3 C16 C17 C18 -174.1(4)
Fe2 C16 C17 C18 -59.5(4)
C20 C16 C17 Fe2 58.8(3)
P3 C16 C17 Fe2 -114.5(4)
C19 Fe2 C17 C18 37.8(3)
C13 Fe2 C17 C18 -61.4(4)
C14 Fe2 C17 C18 -18.2(12)
C15 Fe2 C17 C18 173.3(4)
C12 Fe2 C17 C18 -103.7(3)
C20 Fe2 C17 C18 81.5(3)
C16 Fe2 C17 C18 119.4(4)
C11 Fe2 C17 C18 -147.9(3)
C19 Fe2 C17 C16 -81.6(3)
C13 Fe2 C17 C16 179.2(3)
C18 Fe2 C17 C16 -119.4(4)
C14 Fe2 C17 C16 -137.6(10)
C15 Fe2 C17 C16 53.9(6)
C12 Fe2 C17 C16 136.9(3)
C20 Fe2 C17 C16 -37.9(3)
C11 Fe2 C17 C16 92.7(3)
C16 C17 C18 C19 0.8(6)
Fe2 C17 C18 C19 -59.5(4)
C16 C17 C18 Fe2 60.2(4)
C13 Fe2 C18 C19 -104.3(4)
C14 Fe2 C18 C19 -66.0(4)
C15 Fe2 C18 C19 -46.9(11)
C17 Fe2 C18 C19 119.0(5)
C12 Fe2 C18 C19 -146.5(3)
C20 Fe2 C18 C19 37.7(3)
C16 Fe2 C18 C19 81.5(3)
C11 Fe2 C18 C19 -177.3(4)
C19 Fe2 C18 C17 -119.0(5)
C13 Fe2 C18 C17 136.7(3)
C14 Fe2 C18 C17 175.0(3)
C15 Fe2 C18 C17 -165.9(9)
C12 Fe2 C18 C17 94.5(3)
C20 Fe2 C18 C17 -81.3(3)
C16 Fe2 C18 C17 -37.5(3)
C11 Fe2 C18 C17 63.7(5)
C17 C18 C19 C20 -0.5(6)
Fe2 C18 C19 C20 -60.1(4)
C17 C18 C19 Fe2 59.6(4)
C13 Fe2 C19 C18 89.5(4)
C14 Fe2 C19 C18 131.4(4)
C15 Fe2 C19 C18 167.6(3)
C17 Fe2 C19 C18 -37.7(3)
C12 Fe2 C19 C18 59.0(5)
C20 Fe2 C19 C18 -119.0(5)
C16 Fe2 C19 C18 -81.5(4)
C11 Fe2 C19 C18 172.0(12)
C13 Fe2 C19 C20 -151.5(4)
C18 Fe2 C19 C20 119.0(5)
C14 Fe2 C19 C20 -109.6(4)
C15 Fe2 C19 C20 -73.4(4)
C17 Fe2 C19 C20 81.2(4)
C12 Fe2 C19 C20 178.0(4)
C16 Fe2 C19 C20 37.5(3)
C11 Fe2 C19 C20 -69.0(14)
C18 C19 C20 C16 0.0(6)
Fe2 C19 C20 C16 -59.9(4)
C18 C19 C20 Fe2 59.8(4)
C17 C16 C20 C19 0.5(6)
P3 C16 C20 C19 173.4(4)
Fe2 C16 C20 C19 59.1(4)
C17 C16 C20 Fe2 -58.6(3)
P3 C16 C20 Fe2 114.4(4)
C13 Fe2 C20 C19 48.6(6)
C18 Fe2 C20 C19 -37.8(4)
C14 Fe2 C20 C19 84.6(4)
C15 Fe2 C20 C19 128.4(4)
C17 Fe2 C20 C19 -81.6(4)
C12 Fe2 C20 C19 -166(3)
C16 Fe2 C20 C19 -119.5(5)
C11 Fe2 C20 C19 166.8(4)
C19 Fe2 C20 C16 119.5(5)
C13 Fe2 C20 C16 168.1(4)
C18 Fe2 C20 C16 81.7(4)
C14 Fe2 C20 C16 -155.8(3)
C15 Fe2 C20 C16 -112.1(3)
C17 Fe2 C20 C16 37.9(3)
C12 Fe2 C20 C16 -46(3)
C11 Fe2 C20 C16 -73.7(4)
C16 P3 C21 C22 22.0(5)
C43 P3 C21 C22 125.4(5)
C16 P3 C21 C25 -163.2(4)
C43 P3 C21 C25 -59.8(5)
C16 P3 C21 Fe3 111.5(3)
C43 P3 C21 Fe3 -145.0(3)
C30 Fe3 C21 C22 -176.0(4)
C23 Fe3 C21 C22 -37.4(3)
C27 Fe3 C21 C22 102.3(3)
C29 Fe3 C21 C22 -3(7)
C24 Fe3 C21 C22 -81.2(4)
C28 Fe3 C21 C22 63.1(5)
C25 Fe3 C21 C22 -119.0(5)
C26 Fe3 C21 C22 146.5(3)
C30 Fe3 C21 C25 -57.0(5)
C23 Fe3 C21 C25 81.6(4)
C27 Fe3 C21 C25 -138.7(3)
C29 Fe3 C21 C25 116(7)
C24 Fe3 C21 C25 37.8(3)
C28 Fe3 C21 C25 -177.9(4)
C22 Fe3 C21 C25 119.0(5)
C26 Fe3 C21 C25 -94.5(3)
C30 Fe3 C21 P3 59.8(5)
C23 Fe3 C21 P3 -161.6(4)
C27 Fe3 C21 P3 -21.9(4)
C29 Fe3 C21 P3 -127(7)
C24 Fe3 C21 P3 154.6(4)
C28 Fe3 C21 P3 -61.1(5)
C25 Fe3 C21 P3 116.8(5)
C22 Fe3 C21 P3 -124.2(5)
C26 Fe3 C21 P3 22.3(4)
C25 C21 C22 C23 -0.1(6)
P3 C21 C22 C23 175.3(4)
Fe3 C21 C22 C23 58.4(4)
C25 C21 C22 Fe3 -58.6(3)
P3 C21 C22 Fe3 116.9(4)
C30 Fe3 C22 C23 13(4)
C27 Fe3 C22 C23 144.4(4)
C29 Fe3 C22 C23 59.9(5)
C24 Fe3 C22 C23 -37.9(4)
C28 Fe3 C22 C23 99.5(4)
C25 Fe3 C22 C23 -82.1(4)
C26 Fe3 C22 C23 -177.1(4)
C21 Fe3 C22 C23 -120.0(5)
C30 Fe3 C22 C21 133(4)
C23 Fe3 C22 C21 120.0(5)
C27 Fe3 C22 C21 -95.7(4)
C29 Fe3 C22 C21 179.8(4)
C24 Fe3 C22 C21 82.0(4)
C28 Fe3 C22 C21 -140.5(3)
C25 Fe3 C22 C21 37.9(3)
C26 Fe3 C22 C21 -57.1(5)
C21 C22 C23 C24 0.7(6)
Fe3 C22 C23 C24 59.9(4)
C21 C22 C23 Fe3 -59.2(4)
C30 Fe3 C23 C24 62.4(5)
C27 Fe3 C23 C24 -179.9(4)
C29 Fe3 C23 C24 99.7(4)
C28 Fe3 C23 C24 143.2(4)
C25 Fe3 C23 C24 -37.7(3)
C22 Fe3 C23 C24 -118.8(5)
C26 Fe3 C23 C24 34(4)
C21 Fe3 C23 C24 -81.5(4)
C30 Fe3 C23 C22 -178.9(4)
C27 Fe3 C23 C22 -61.1(5)
C29 Fe3 C23 C22 -141.5(4)
C24 Fe3 C23 C22 118.8(5)
C28 Fe3 C23 C22 -98.0(4)
C25 Fe3 C23 C22 81.1(4)
C26 Fe3 C23 C22 153(3)
C21 Fe3 C23 C22 37.2(3)
C22 C23 C24 C25 -1.0(6)
Fe3 C23 C24 C25 59.1(4)
C22 C23 C24 Fe3 -60.1(4)
C30 Fe3 C24 C23 -139.1(4)
C27 Fe3 C24 C23 179(100)
C29 Fe3 C24 C23 -96.0(4)
C28 Fe3 C24 C23 -60.7(5)
C25 Fe3 C24 C23 119.6(5)
C22 Fe3 C24 C23 38.1(3)
C26 Fe3 C24 C23 -176.8(3)
C21 Fe3 C24 C23 81.9(4)
C30 Fe3 C24 C25 101.3(4)
C23 Fe3 C24 C25 -119.6(5)
C27 Fe3 C24 C25 59(4)
C29 Fe3 C24 C25 144.4(4)
C28 Fe3 C24 C25 179.7(4)
C22 Fe3 C24 C25 -81.5(4)
C26 Fe3 C24 C25 63.7(5)
C21 Fe3 C24 C25 -37.7(3)
C23 C24 C25 C21 0.9(6)
Fe3 C24 C25 C21 60.0(4)
C23 C24 C25 Fe3 -59.0(4)
C22 C21 C25 C24 -0.5(6)
P3 C21 C25 C24 -176.3(4)
Fe3 C21 C25 C24 -59.3(4)
C22 C21 C25 Fe3 58.9(4)
P3 C21 C25 Fe3 -116.9(4)
C30 Fe3 C25 C24 -94.8(4)
C23 Fe3 C25 C24 37.5(4)
C27 Fe3 C25 C24 -175.9(4)
C29 Fe3 C25 C24 -57.9(5)
C28 Fe3 C25 C24 -174(9)
C22 Fe3 C25 C24 81.5(4)
C26 Fe3 C25 C24 -138.5(4)
C21 Fe3 C25 C24 119.3(5)
C30 Fe3 C25 C21 145.9(3)
C23 Fe3 C25 C21 -81.8(3)
C27 Fe3 C25 C21 64.9(5)
C29 Fe3 C25 C21 -177.2(3)
C24 Fe3 C25 C21 -119.3(5)
C28 Fe3 C25 C21 67(10)
C22 Fe3 C25 C21 -37.8(3)
C26 Fe3 C25 C21 102.2(3)
C1 P1 C26 C30 123.4(5)
C31 P1 C26 C30 20.2(5)
C1 P1 C26 C27 -70.9(5)
C31 P1 C26 C27 -174.0(4)
C1 P1 C26 Fe3 -153.6(3)
C31 P1 C26 Fe3 103.2(3)
C23 Fe3 C26 C30 30(4)
C27 Fe3 C26 C30 -118.3(5)
C29 Fe3 C26 C30 -36.6(4)
C24 Fe3 C26 C30 62.1(5)
C28 Fe3 C26 C30 -80.2(4)
C25 Fe3 C26 C30 100.7(4)
C22 Fe3 C26 C30 -179.0(4)
C21 Fe3 C26 C30 144.5(4)
C30 Fe3 C26 C27 118.3(5)
C23 Fe3 C26 C27 148(3)
C29 Fe3 C26 C27 81.8(4)
C24 Fe3 C26 C27 -179.6(3)
C28 Fe3 C26 C27 38.1(3)
C25 Fe3 C26 C27 -141.0(3)
C22 Fe3 C26 C27 -60.7(5)
C21 Fe3 C26 C27 -97.1(3)
C30 Fe3 C26 P1 -121.9(5)
C23 Fe3 C26 P1 -92(3)
C27 Fe3 C26 P1 119.8(5)
C29 Fe3 C26 P1 -158.5(4)
C24 Fe3 C26 P1 -59.8(4)
C28 Fe3 C26 P1 157.9(4)
C25 Fe3 C26 P1 -21.2(4)
C22 Fe3 C26 P1 59.0(5)
C21 Fe3 C26 P1 22.6(4)
C30 C26 C27 C28 -0.9(6)
P1 C26 C27 C28 -169.2(4)
Fe3 C26 C27 C28 -59.5(4)
C30 C26 C27 Fe3 58.5(4)
P1 C26 C27 Fe3 -109.7(4)
C30 Fe3 C27 C26 -38.2(3)
C23 Fe3 C27 C26 -176.6(4)
C29 Fe3 C27 C26 -81.7(4)
C24 Fe3 C27 C26 5(4)
C28 Fe3 C27 C26 -119.1(5)
C25 Fe3 C27 C26 60.8(5)
C22 Fe3 C27 C26 144.6(3)
C21 Fe3 C27 C26 100.4(3)
C30 Fe3 C27 C28 80.8(4)
C23 Fe3 C27 C28 -57.5(5)
C29 Fe3 C27 C28 37.3(4)
C24 Fe3 C27 C28 124(4)
C25 Fe3 C27 C28 179.9(4)
C22 Fe3 C27 C28 -96.4(4)
C26 Fe3 C27 C28 119.1(5)
C21 Fe3 C27 C28 -140.6(4)
C26 C27 C28 C29 0.9(6)
Fe3 C27 C28 C29 -59.0(4)
C26 C27 C28 Fe3 60.0(4)
C30 Fe3 C28 C29 37.9(3)
C23 Fe3 C28 C29 -94.1(4)
C27 Fe3 C28 C29 119.6(5)
C24 Fe3 C28 C29 -56.1(5)
C25 Fe3 C28 C29 117(9)
C22 Fe3 C28 C29 -138.4(3)
C26 Fe3 C28 C29 81.9(4)
C21 Fe3 C28 C29 -177.2(3)
C30 Fe3 C28 C27 -81.7(4)
C23 Fe3 C28 C27 146.3(3)
C29 Fe3 C28 C27 -119.6(5)
C24 Fe3 C28 C27 -175.7(4)
C25 Fe3 C28 C27 -2(10)
C22 Fe3 C28 C27 102.0(4)
C26 Fe3 C28 C27 -37.7(3)
C21 Fe3 C28 C27 63.2(5)
C27 C28 C29 C30 -0.6(6)
Fe3 C28 C29 C30 -59.4(4)
C27 C28 C29 Fe3 58.9(4)
C23 Fe3 C29 C30 -139.3(4)
C27 Fe3 C29 C30 80.7(4)
C24 Fe3 C29 C30 -95.8(4)
C28 Fe3 C29 C30 118.5(5)
C25 Fe3 C29 C30 -59.4(5)
C22 Fe3 C29 C30 -176.2(4)
C26 Fe3 C29 C30 36.8(3)
C21 Fe3 C29 C30 -173(7)
C30 Fe3 C29 C28 -118.5(5)
C23 Fe3 C29 C28 102.2(4)
C27 Fe3 C29 C28 -37.8(3)
C24 Fe3 C29 C28 145.7(4)
C25 Fe3 C29 C28 -177.9(4)
C22 Fe3 C29 C28 65.4(5)
C26 Fe3 C29 C28 -81.6(4)
C21 Fe3 C29 C28 68(7)
C28 C29 C30 C26 0.0(6)
Fe3 C29 C30 C26 -59.8(4)
C28 C29 C30 Fe3 59.7(4)
C27 C26 C30 C29 0.6(6)
P1 C26 C30 C29 168.5(4)
Fe3 C26 C30 C29 59.5(4)
C27 C26 C30 Fe3 -58.8(3)
P1 C26 C30 Fe3 109.1(4)
C23 Fe3 C30 C29 61.9(5)
C27 Fe3 C30 C29 -82.7(4)
C24 Fe3 C30 C29 99.7(4)
C28 Fe3 C30 C29 -38.1(4)
C25 Fe3 C30 C29 143.4(4)
C22 Fe3 C30 C29 49(4)
C26 Fe3 C30 C29 -120.9(5)
C21 Fe3 C30 C29 179.6(4)
C23 Fe3 C30 C26 -177.1(4)
C27 Fe3 C30 C26 38.2(3)
C29 Fe3 C30 C26 120.9(5)
C24 Fe3 C30 C26 -139.4(4)
C28 Fe3 C30 C26 82.8(4)
C25 Fe3 C30 C26 -95.6(4)
C22 Fe3 C30 C26 170(4)
C21 Fe3 C30 C26 -59.5(5)
C1 P1 C31 C32 -43.5(5)
C26 P1 C31 C32 62.5(5)
C1 P1 C31 C36 134.1(4)
C26 P1 C31 C36 -119.8(4)
C36 C31 C32 C33 -3.0(9)
P1 C31 C32 C33 174.7(5)
C31 C32 C33 C34 1.7(10)
C32 C33 C34 C35 -0.3(10)
C33 C34 C35 C36 0.3(10)
C34 C35 C36 C31 -1.6(9)
C32 C31 C36 C35 3.0(9)
P1 C31 C36 C35 -174.9(5)
C11 P2 C37 C38 -6.0(5)
C6 P2 C37 C38 95.6(5)
C11 P2 C37 C42 172.5(5)
C6 P2 C37 C42 -85.9(5)
C42 C37 C38 C39 0.2(9)
P2 C37 C38 C39 178.7(5)
C37 C38 C39 C40 0.1(11)
C38 C39 C40 C41 -0.2(11)
C39 C40 C41 C42 0.1(11)
C40 C41 C42 C37 0.2(10)
C38 C37 C42 C41 -0.3(9)
P2 C37 C42 C41 -179.0(5)
C16 P3 C43 C48 71.0(5)
C21 P3 C43 C48 -33.2(5)
C16 P3 C43 C44 -112.8(5)
C21 P3 C43 C44 143.0(5)
C48 C43 C44 C45 -1.0(11)
P3 C43 C44 C45 -177.5(7)
C43 C44 C45 C46 -1.1(14)
C44 C45 C46 C47 2.2(14)
C45 C46 C47 C48 -1.1(12)
C46 C47 C48 C43 -1.0(10)
C44 C43 C48 C47 2.1(9)
P3 C43 C48 C47 178.3(5)
